data_4084591
loop_
_publ_author_name
'Lee, Jhen-Yi'
'Ghosh, Dabalina'
'Lee, Jing-Yi'
'Wu, Shih-Sheng'
'Hu, Ching-Han'
'Liu, Shuang-De'
'Lee, Hon Man'

_publ_section_title
;
 Zwitterionic Palladium Complexes: Room-Temperature Suzuki--Miyaura
 Cross-Coupling of Sterically Hindered Substrates in an Aqueous Medium
;
_journal_issue 22
_journal_name_full Organometallics
_journal_page_first 6481
_journal_paper_doi 10.1021/om500834y
_journal_volume 33
_journal_year 2014
_chemical_formula_sum 'C38 H34 Cl4 F N2 O P Pd'
_chemical_formula_weight 832.84
_space_group_IT_number 14
_symmetry_cell_setting monoclinic
_symmetry_Int_Tables_number 14
_symmetry_space_group_name_Hall '-P 2yn'
_symmetry_space_group_name_H-M 'P 1 21/n 1'
_atom_sites_solution_hydrogens geom
_atom_sites_solution_primary direct
_atom_sites_solution_secondary difmap
_audit_creation_method SHELXL-97
_cell_angle_alpha 90.00
_cell_angle_beta 105.962(4)
_cell_angle_gamma 90.00
_cell_formula_units_Z 4
_cell_length_a 14.3832(10)
_cell_length_b 14.3969(8)
_cell_length_c 18.4438(11)
_cell_measurement_temperature 150(2)
_cell_volume 3672.0(4)
_computing_cell_refinement 'SAINT (Bruker, 2007)'
_computing_data_collection 'APEX2 (Bruker, 2007)'
_computing_data_reduction 'SAINT (Bruker, 2007)'
_computing_molecular_graphics 'SHELXTL (Sheldrick, 2008)'
_computing_publication_material 'DIAMOND (Brandenburg, 2006)'
_computing_structure_refinement 'SHELXTL (Sheldrick, 2008)'
_computing_structure_solution 'SHELXTL (Sheldrick, 2008)'
_diffrn_ambient_temperature 150(2)
_diffrn_measured_fraction_theta_full 1.000
_diffrn_measured_fraction_theta_max 1.000
_diffrn_measurement_device_type 'Bruker SMART APEXII'
_diffrn_measurement_method \w
_diffrn_radiation_monochromator graphite
_diffrn_radiation_probe x-ray
_diffrn_radiation_type MoK\a
_diffrn_radiation_wavelength 0.71073
_diffrn_reflns_av_R_equivalents 0.0632
_diffrn_reflns_av_sigmaI/netI 0.0981
_diffrn_reflns_limit_h_max 10
_diffrn_reflns_limit_h_min -18
_diffrn_reflns_limit_k_max 18
_diffrn_reflns_limit_k_min -18
_diffrn_reflns_limit_l_max 23
_diffrn_reflns_limit_l_min -21
_diffrn_reflns_number 11046
_diffrn_reflns_theta_full 27.00
_diffrn_reflns_theta_max 27.00
_diffrn_reflns_theta_min 1.60
_diffrn_source 'fine-focus sealed tube'
_diffrn_standards_decay_% 0
_diffrn_standards_interval_count 0
_diffrn_standards_interval_time 0
_diffrn_standards_number 0
_exptl_absorpt_coefficient_mu 0.878
_exptl_absorpt_correction_T_max 0.8795
_exptl_absorpt_correction_T_min 0.8103
_exptl_absorpt_correction_type multi-scan
_exptl_absorpt_process_details 'SADABS (Sheldrick, 2003)'
_exptl_crystal_density_diffrn 1.507
_exptl_crystal_density_method 'not measured'
_exptl_crystal_F_000 1688
_exptl_crystal_size_max 0.25
_exptl_crystal_size_mid 0.16
_exptl_crystal_size_min 0.15
_refine_diff_density_max 0.849
_refine_diff_density_min -0.884
_refine_diff_density_rms 0.130
_refine_ls_extinction_method none
_refine_ls_goodness_of_fit_ref 1.005
_refine_ls_hydrogen_treatment constr
_refine_ls_matrix_type full
_refine_ls_number_parameters 434
_refine_ls_number_reflns 8003
_refine_ls_number_restraints 0
_refine_ls_restrained_S_all 1.005
_refine_ls_R_factor_all 0.1022
_refine_ls_R_factor_gt 0.0525
_refine_ls_shift/su_max 0.001
_refine_ls_shift/su_mean 0.000
_refine_ls_structure_factor_coef Fsqd
_refine_ls_weighting_details 'calc w=1/[\s^2^(Fo^2^)+(0.0620P)^2^+0.0000P] where P=(Fo^2^+2Fc^2^)/3'
_refine_ls_weighting_scheme calc
_refine_ls_wR_factor_gt 0.1168
_refine_ls_wR_factor_ref 0.1421
_reflns_number_gt 4962
_reflns_number_total 8003
_reflns_threshold_expression I>2\s
_cod_data_source_file om500834y_si_002.cif
_cod_data_source_block ljy893.3f
_cod_depositor_comments 'Adding full bibliography for 4084585--4084591.cif.'
_cod_original_sg_symbol_H-M 'P 21/n'
_cod_database_code 4084591

loop_
_symmetry_equiv_pos_as_xyz
'x, y, z'
'-x+1/2, y+1/2, -z+1/2'
'-x, -y, -z'
'x-1/2, -y-1/2, z-1/2'

loop_
_atom_site_label
_atom_site_type_symbol
_atom_site_fract_x
_atom_site_fract_y
_atom_site_fract_z
_atom_site_U_iso_or_equiv
_atom_site_adp_type
_atom_site_occupancy
_atom_site_symmetry_multiplicity
_atom_site_calc_flag
_atom_site_refinement_flags
C1 C 0.8171(3) 0.6774(3) 1.0339(3) 0.0216(10) Uani 1 1 d .
H1 H 0.7654 0.7100 0.9947 0.026 Uiso 1 1 calc R
C2 C 0.7933(4) 0.6878(4) 1.1068(3) 0.0285(12) Uani 1 1 d .
C3 C 0.7910(4) 0.7842(4) 1.1363(3) 0.0378(14) Uani 1 1 d .
H3A H 0.7445 0.7872 1.1664 0.057 Uiso 1 1 calc R
H3B H 0.7714 0.8277 1.0939 0.057 Uiso 1 1 calc R
H3C H 0.8554 0.8010 1.1679 0.057 Uiso 1 1 calc R
C4 C 0.7466(4) 0.5377(3) 0.9574(3) 0.0252(11) Uani 1 1 d .
C5 C 0.8911(4) 0.5172(3) 1.0366(3) 0.0268(11) Uani 1 1 d .
H5 H 0.9490 0.5285 1.0753 0.032 Uiso 1 1 calc R
C6 C 0.8683(4) 0.4385(4) 0.9975(3) 0.0301(12) Uani 1 1 d .
H6 H 0.9067 0.3839 1.0030 0.036 Uiso 1 1 calc R
C7 C 0.6496(3) 0.5753(3) 0.9201(3) 0.0237(11) Uani 1 1 d .
C8 C 0.5821(4) 0.5777(4) 0.9611(3) 0.0365(14) Uani 1 1 d .
H8 H 0.5993 0.5575 1.0121 0.044 Uiso 1 1 calc R
C9 C 0.4893(4) 0.6100(4) 0.9274(4) 0.0450(16) Uani 1 1 d .
H9 H 0.4418 0.6096 0.9544 0.054 Uiso 1 1 calc R
C10 C 0.4669(4) 0.6421(4) 0.8551(4) 0.0461(16) Uani 1 1 d .
H10 H 0.4038 0.6655 0.8326 0.055 Uiso 1 1 calc R
C11 C 0.5331(4) 0.6416(4) 0.8143(3) 0.0386(14) Uani 1 1 d .
H11 H 0.5166 0.6661 0.7646 0.046 Uiso 1 1 calc R
C12 C 0.6247(4) 0.6049(4) 0.8460(3) 0.0306(12) Uani 1 1 d .
H12 H 0.6698 0.6003 0.8169 0.037 Uiso 1 1 calc R
C13 C 0.7283(4) 0.3837(3) 0.8890(3) 0.0286(12) Uani 1 1 d .
H13A H 0.7766 0.3384 0.8814 0.034 Uiso 1 1 calc R
H13B H 0.7015 0.4168 0.8407 0.034 Uiso 1 1 calc R
C14 C 0.6477(4) 0.3315(4) 0.9088(3) 0.0299(12) Uani 1 1 d .
C15 C 0.6675(4) 0.2672(4) 0.9664(3) 0.0367(14) Uani 1 1 d .
H15 H 0.7324 0.2569 0.9952 0.044 Uiso 1 1 calc R
C16 C 0.5926(5) 0.2172(4) 0.9825(4) 0.0474(16) Uani 1 1 d .
H16 H 0.6056 0.1724 1.0218 0.057 Uiso 1 1 calc R
C17 C 0.4995(5) 0.2342(5) 0.9403(4) 0.0571(19) Uani 1 1 d .
C18 C 0.4770(5) 0.2972(6) 0.8834(4) 0.062(2) Uani 1 1 d .
H18 H 0.4118 0.3074 0.8553 0.074 Uiso 1 1 calc R
C19 C 0.5528(4) 0.3470(5) 0.8673(3) 0.0460(16) Uani 1 1 d .
H19 H 0.5391 0.3915 0.8278 0.055 Uiso 1 1 calc R
C20 C 0.8485(3) 0.7096(3) 0.8459(3) 0.0226(10) Uani 1 1 d .
C21 C 0.8833(3) 0.6195(3) 0.8613(3) 0.0240(11) Uani 1 1 d .
H21 H 0.9203 0.6036 0.9108 0.029 Uiso 1 1 calc R
C22 C 0.8643(3) 0.5523(4) 0.8047(3) 0.0275(11) Uani 1 1 d .
H22 H 0.8890 0.4912 0.8155 0.033 Uiso 1 1 calc R
C23 C 0.8093(4) 0.5751(4) 0.7327(3) 0.0335(13) Uani 1 1 d .
H23 H 0.7943 0.5290 0.6944 0.040 Uiso 1 1 calc R
C24 C 0.7760(4) 0.6656(4) 0.7165(3) 0.0346(13) Uani 1 1 d .
H24 H 0.7397 0.6816 0.6668 0.042 Uiso 1 1 calc R
C25 C 0.7957(4) 0.7323(4) 0.7725(3) 0.0321(12) Uani 1 1 d .
H25 H 0.7731 0.7940 0.7610 0.038 Uiso 1 1 calc R
C26 C 0.7751(4) 0.8659(3) 0.9189(3) 0.0268(11) Uani 1 1 d .
C27 C 0.7870(4) 0.9390(4) 0.9702(3) 0.0321(12) Uani 1 1 d .
H27 H 0.8497 0.9527 1.0019 0.039 Uiso 1 1 calc R
C28 C 0.7097(4) 0.9915(4) 0.9757(3) 0.0393(14) Uani 1 1 d .
H28 H 0.7195 1.0422 1.0099 0.047 Uiso 1 1 calc R
C29 C 0.6175(4) 0.9709(4) 0.9318(3) 0.0419(15) Uani 1 1 d .
H29 H 0.5640 1.0069 0.9361 0.050 Uiso 1 1 calc R
C30 C 0.6037(4) 0.8979(4) 0.8817(4) 0.0399(14) Uani 1 1 d .
H30 H 0.5403 0.8832 0.8518 0.048 Uiso 1 1 calc R
C31 C 0.6827(4) 0.8451(4) 0.8747(3) 0.0334(13) Uani 1 1 d .
H31 H 0.6729 0.7952 0.8396 0.040 Uiso 1 1 calc R
C32 C 0.9583(3) 0.8736(3) 0.8805(3) 0.0250(11) Uani 1 1 d .
C33 C 1.0289(4) 0.8319(4) 0.8525(3) 0.0341(13) Uani 1 1 d .
H33 H 1.0331 0.7661 0.8513 0.041 Uiso 1 1 calc R
C34 C 1.0932(4) 0.8853(4) 0.8261(3) 0.0378(14) Uani 1 1 d .
H34 H 1.1415 0.8561 0.8078 0.045 Uiso 1 1 calc R
C35 C 1.0866(4) 0.9809(4) 0.8268(3) 0.0360(13) Uani 1 1 d .
H35 H 1.1300 1.0181 0.8087 0.043 Uiso 1 1 calc R
C36 C 1.0166(4) 1.0217(4) 0.8537(3) 0.0380(14) Uani 1 1 d .
H36 H 1.0124 1.0876 0.8541 0.046 Uiso 1 1 calc R
C37 C 0.9520(4) 0.9698(4) 0.8804(3) 0.0316(12) Uani 1 1 d .
H37 H 0.9039 0.9997 0.8985 0.038 Uiso 1 1 calc R
C38 C 0.8953(5) 0.4677(6) 0.2491(4) 0.074(2) Uani 1 1 d .
H38A H 0.9650 0.4524 0.2670 0.089 Uiso 1 1 calc R
H38B H 0.8882 0.5222 0.2152 0.089 Uiso 1 1 calc R
Cl1 Cl 1.01913(9) 0.67974(9) 1.15879(7) 0.0307(3) Uani 1 1 d .
Cl2 Cl 1.09876(9) 0.80828(9) 1.03809(7) 0.0293(3) Uani 1 1 d .
Cl3 Cl 0.85300(15) 0.49636(19) 0.32626(13) 0.0921(8) Uani 1 1 d .
Cl4 Cl 0.8323(2) 0.37228(17) 0.19773(17) 0.1127(10) Uani 1 1 d .
F1 F 0.4262(3) 0.1868(4) 0.9573(3) 0.0928(16) Uani 1 1 d .
N1 N 0.8159(3) 0.5792(3) 1.0112(2) 0.0231(9) Uani 1 1 d .
N2 N 0.7776(3) 0.4517(3) 0.9470(2) 0.0236(9) Uani 1 1 d .
O1 O 0.7758(3) 0.6203(3) 1.1410(2) 0.0402(10) Uani 1 1 d .
P1 P 0.88215(9) 0.79782(9) 0.91917(7) 0.0223(3) Uani 1 1 d .
Pd1 Pd 0.94914(3) 0.74007(2) 1.03526(2) 0.02147(12) Uani 1 1 d .

loop_
_atom_site_aniso_label
_atom_site_aniso_U_11
_atom_site_aniso_U_22
_atom_site_aniso_U_33
_atom_site_aniso_U_23
_atom_site_aniso_U_13
_atom_site_aniso_U_12
C1 0.024(3) 0.012(2) 0.024(3) 0.0025(19) -0.002(2) 0.0034(19)
C2 0.026(3) 0.024(3) 0.033(3) -0.005(2) 0.005(2) -0.002(2)
C3 0.044(3) 0.027(3) 0.044(3) -0.011(3) 0.016(3) -0.005(3)
C4 0.027(3) 0.019(3) 0.029(3) 0.002(2) 0.006(2) -0.001(2)
C5 0.026(3) 0.021(3) 0.030(3) 0.000(2) 0.001(2) 0.002(2)
C6 0.028(3) 0.019(3) 0.039(3) -0.003(2) 0.004(3) 0.001(2)
C7 0.026(3) 0.012(2) 0.031(3) 0.000(2) 0.005(2) 0.000(2)
C8 0.036(3) 0.038(3) 0.039(3) -0.006(3) 0.014(3) 0.002(3)
C9 0.025(3) 0.052(4) 0.061(4) -0.010(3) 0.018(3) 0.008(3)
C10 0.029(3) 0.041(4) 0.059(4) -0.013(3) -0.002(3) 0.003(3)
C11 0.033(3) 0.033(3) 0.040(3) 0.004(3) -0.006(3) -0.001(3)
C12 0.027(3) 0.026(3) 0.035(3) -0.002(2) 0.003(3) -0.006(2)
C13 0.034(3) 0.019(3) 0.032(3) -0.007(2) 0.008(2) -0.003(2)
C14 0.030(3) 0.022(3) 0.037(3) -0.011(2) 0.009(3) -0.002(2)
C15 0.039(3) 0.028(3) 0.049(4) -0.004(3) 0.022(3) 0.000(3)
C16 0.068(4) 0.022(3) 0.061(4) 0.003(3) 0.034(4) 0.001(3)
C17 0.050(4) 0.061(5) 0.064(5) -0.010(4) 0.022(4) -0.031(4)
C18 0.034(4) 0.097(6) 0.050(4) -0.007(4) 0.004(3) -0.025(4)
C19 0.035(3) 0.062(4) 0.037(3) -0.009(3) 0.003(3) -0.017(3)
C20 0.023(3) 0.017(2) 0.024(3) 0.000(2) 0.001(2) -0.001(2)
C21 0.021(3) 0.023(3) 0.026(3) -0.001(2) 0.003(2) 0.002(2)
C22 0.027(3) 0.024(3) 0.032(3) -0.003(2) 0.008(2) -0.003(2)
C23 0.033(3) 0.031(3) 0.036(3) -0.008(3) 0.009(3) -0.009(2)
C24 0.036(3) 0.038(3) 0.027(3) 0.001(3) 0.003(3) -0.008(3)
C25 0.040(3) 0.024(3) 0.030(3) 0.002(2) 0.005(3) 0.000(2)
C26 0.034(3) 0.018(3) 0.026(3) 0.009(2) 0.003(2) 0.003(2)
C27 0.035(3) 0.027(3) 0.030(3) 0.000(2) 0.002(3) 0.005(2)
C28 0.049(4) 0.033(3) 0.037(3) 0.005(3) 0.014(3) 0.016(3)
C29 0.039(4) 0.037(3) 0.055(4) 0.008(3) 0.022(3) 0.016(3)
C30 0.032(3) 0.029(3) 0.057(4) 0.006(3) 0.009(3) 0.003(3)
C31 0.028(3) 0.023(3) 0.045(3) -0.001(3) 0.003(3) -0.003(2)
C32 0.026(3) 0.019(3) 0.026(3) 0.005(2) 0.001(2) 0.001(2)
C33 0.036(3) 0.031(3) 0.034(3) -0.004(3) 0.007(3) -0.007(2)
C34 0.037(3) 0.041(3) 0.038(3) -0.002(3) 0.014(3) -0.007(3)
C35 0.038(3) 0.034(3) 0.034(3) 0.000(3) 0.006(3) -0.013(3)
C36 0.051(4) 0.018(3) 0.043(3) 0.002(3) 0.008(3) -0.009(3)
C37 0.033(3) 0.022(3) 0.036(3) -0.001(2) 0.001(3) -0.002(2)
C38 0.051(4) 0.080(6) 0.094(6) 0.027(5) 0.027(5) -0.007(4)
Cl1 0.0354(7) 0.0272(7) 0.0243(7) 0.0013(5) -0.0007(6) 0.0037(6)
Cl2 0.0232(6) 0.0264(7) 0.0339(7) -0.0005(6) 0.0004(6) -0.0013(5)
Cl3 0.0621(13) 0.133(2) 0.0852(16) 0.0069(15) 0.0271(12) -0.0276(13)
Cl4 0.145(2) 0.0716(16) 0.156(3) 0.0001(17) 0.099(2) 0.0002(16)
F1 0.075(3) 0.115(4) 0.091(3) 0.005(3) 0.027(3) -0.059(3)
N1 0.027(2) 0.017(2) 0.023(2) -0.0008(17) 0.0047(19) -0.0015(17)
N2 0.025(2) 0.018(2) 0.028(2) -0.0058(18) 0.0058(19) -0.0023(17)
O1 0.059(3) 0.028(2) 0.038(2) 0.0004(18) 0.022(2) -0.0014(19)
P1 0.0234(7) 0.0168(6) 0.0238(7) 0.0001(5) 0.0017(6) 0.0012(5)
Pd1 0.0224(2) 0.0170(2) 0.0221(2) -0.00157(16) 0.00124(15) 0.00164(16)

loop_
_atom_type_symbol
_atom_type_description
_atom_type_scat_dispersion_real
_atom_type_scat_dispersion_imag
_atom_type_scat_source
C C 0.0033 0.0016 'International Tables Vol C Tables 4.2.6.8 and 6.1.1.4'
H H 0.0000 0.0000 'International Tables Vol C Tables 4.2.6.8 and 6.1.1.4'
N N 0.0061 0.0033 'International Tables Vol C Tables 4.2.6.8 and 6.1.1.4'
O O 0.0106 0.0060 'International Tables Vol C Tables 4.2.6.8 and 6.1.1.4'
P P 0.1023 0.0942 'International Tables Vol C Tables 4.2.6.8 and 6.1.1.4'
Cl Cl 0.1484 0.1585 'International Tables Vol C Tables 4.2.6.8 and 6.1.1.4'
Pd Pd -0.9988 1.0072 'International Tables Vol C Tables 4.2.6.8 and 6.1.1.4'
F F 0.0171 0.0103 'International Tables Vol C Tables 4.2.6.8 and 6.1.1.4'

loop_
_geom_angle_atom_site_label_1
_geom_angle_atom_site_label_2
_geom_angle_atom_site_label_3
_geom_angle
N1 C1 C2 111.5(4)
N1 C1 Pd1 110.9(3)
C2 C1 Pd1 112.3(3)
N1 C1 H1 107.3
C2 C1 H1 107.3
Pd1 C1 H1 107.3
O1 C2 C1 121.3(5)
O1 C2 C3 121.5(5)
C1 C2 C3 117.2(5)
C2 C3 H3A 109.5
C2 C3 H3B 109.5
H3A C3 H3B 109.5
C2 C3 H3C 109.5
H3A C3 H3C 109.5
H3B C3 H3C 109.5
N1 C4 N2 107.9(4)
N1 C4 C7 126.7(4)
N2 C4 C7 125.3(4)
C6 C5 N1 108.1(5)
C6 C5 H5 125.9
N1 C5 H5 125.9
C5 C6 N2 107.0(4)
C5 C6 H6 126.5
N2 C6 H6 126.5
C12 C7 C8 120.1(5)
C12 C7 C4 121.9(5)
C8 C7 C4 117.9(5)
C7 C8 C9 119.7(5)
C7 C8 H8 120.1
C9 C8 H8 120.1
C10 C9 C8 119.4(6)
C10 C9 H9 120.3
C8 C9 H9 120.3
C9 C10 C11 121.6(5)
C9 C10 H10 119.2
C11 C10 H10 119.2
C10 C11 C12 119.6(5)
C10 C11 H11 120.2
C12 C11 H11 120.2
C7 C12 C11 119.4(5)
C7 C12 H12 120.3
C11 C12 H12 120.3
N2 C13 C14 113.7(4)
N2 C13 H13A 108.8
C14 C13 H13A 108.8
N2 C13 H13B 108.8
C14 C13 H13B 108.8
H13A C13 H13B 107.7
C15 C14 C19 119.8(5)
C15 C14 C13 120.7(5)
C19 C14 C13 119.5(5)
C14 C15 C16 120.2(6)
C14 C15 H15 119.9
C16 C15 H15 119.9
C17 C16 C15 118.5(6)
C17 C16 H16 120.7
C15 C16 H16 120.7
C18 C17 F1 118.5(7)
C18 C17 C16 123.1(6)
F1 C17 C16 118.4(7)
C17 C18 C19 118.1(6)
C17 C18 H18 121.0
C19 C18 H18 121.0
C14 C19 C18 120.4(6)
C14 C19 H19 119.8
C18 C19 H19 119.8
C21 C20 C25 119.0(5)
C21 C20 P1 119.4(4)
C25 C20 P1 121.3(4)
C20 C21 C22 120.6(5)
C20 C21 H21 119.7
C22 C21 H21 119.7
C23 C22 C21 119.8(5)
C23 C22 H22 120.1
C21 C22 H22 120.1
C22 C23 C24 120.0(5)
C22 C23 H23 120.0
C24 C23 H23 120.0
C25 C24 C23 120.1(5)
C25 C24 H24 119.9
C23 C24 H24 119.9
C24 C25 C20 120.5(5)
C24 C25 H25 119.7
C20 C25 H25 119.7
C31 C26 C27 118.8(5)
C31 C26 P1 123.9(4)
C27 C26 P1 117.2(4)
C28 C27 C26 121.0(5)
C28 C27 H27 119.5
C26 C27 H27 119.5
C27 C28 C29 120.3(6)
C27 C28 H28 119.8
C29 C28 H28 119.8
C30 C29 C28 119.7(5)
C30 C29 H29 120.2
C28 C29 H29 120.2
C29 C30 C31 120.3(6)
C29 C30 H30 119.8
C31 C30 H30 119.8
C26 C31 C30 119.9(5)
C26 C31 H31 120.1
C30 C31 H31 120.1
C37 C32 C33 118.8(5)
C37 C32 P1 123.5(4)
C33 C32 P1 117.7(4)
C34 C33 C32 120.9(5)
C34 C33 H33 119.5
C32 C33 H33 119.5
C35 C34 C33 119.7(5)
C35 C34 H34 120.2
C33 C34 H34 120.2
C36 C35 C34 119.3(5)
C36 C35 H35 120.3
C34 C35 H35 120.3
C35 C36 C37 121.9(5)
C35 C36 H36 119.0
C37 C36 H36 119.0
C36 C37 C32 119.3(5)
C36 C37 H37 120.3
C32 C37 H37 120.3
Cl3 C38 Cl4 112.2(4)
Cl3 C38 H38A 109.2
Cl4 C38 H38A 109.2
Cl3 C38 H38B 109.2
Cl4 C38 H38B 109.2
H38A C38 H38B 107.9
C4 N1 C5 108.5(4)
C4 N1 C1 126.0(4)
C5 N1 C1 125.2(4)
C4 N2 C6 108.5(4)
C4 N2 C13 126.8(4)
C6 N2 C13 124.6(4)
C20 P1 C32 101.1(2)
C20 P1 C26 108.7(2)
C32 P1 C26 106.0(2)
C20 P1 Pd1 113.93(16)
C32 P1 Pd1 116.51(16)
C26 P1 Pd1 109.92(16)
C1 Pd1 P1 89.90(13)
C1 Pd1 Cl2 179.00(13)
P1 Pd1 Cl2 90.95(5)
C1 Pd1 Cl1 89.86(13)
P1 Pd1 Cl1 179.45(5)
Cl2 Pd1 Cl1 89.29(5)

loop_
_geom_bond_atom_site_label_1
_geom_bond_atom_site_label_2
_geom_bond_distance
C1 N1 1.474(6)
C1 C2 1.483(7)
C1 Pd1 2.097(5)
C1 H1 1.0000
C2 O1 1.221(6)
C2 C3 1.495(7)
C3 H3A 0.9800
C3 H3B 0.9800
C3 H3C 0.9800
C4 N1 1.339(6)
C4 N2 1.347(6)
C4 C7 1.477(7)
C5 C6 1.334(7)
C5 N1 1.382(6)
C5 H5 0.9500
C6 N2 1.392(6)
C6 H6 0.9500
C7 C12 1.382(7)
C7 C8 1.386(7)
C8 C9 1.388(8)
C8 H8 0.9500
C9 C10 1.363(9)
C9 H9 0.9500
C10 C11 1.366(8)
C10 H10 0.9500
C11 C12 1.391(7)
C11 H11 0.9500
C12 H12 0.9500
C13 N2 1.480(6)
C13 C14 1.508(7)
C13 H13A 0.9900
C13 H13B 0.9900
C14 C15 1.379(8)
C14 C19 1.387(7)
C15 C16 1.394(8)
C15 H15 0.9500
C16 C17 1.373(10)
C16 H16 0.9500
C17 C18 1.356(10)
C17 F1 1.364(7)
C18 C19 1.403(8)
C18 H18 0.9500
C19 H19 0.9500
C20 C21 1.392(6)
C20 C25 1.397(7)
C20 P1 1.820(5)
C21 C22 1.393(7)
C21 H21 0.9500
C22 C23 1.385(7)
C22 H22 0.9500
C23 C24 1.392(7)
C23 H23 0.9500
C24 C25 1.381(7)
C24 H24 0.9500
C25 H25 0.9500
C26 C31 1.388(7)
C26 C27 1.394(7)
C26 P1 1.824(5)
C27 C28 1.372(7)
C27 H27 0.9500
C28 C29 1.382(8)
C28 H28 0.9500
C29 C30 1.377(8)
C29 H29 0.9500
C30 C31 1.402(7)
C30 H30 0.9500
C31 H31 0.9500
C32 C37 1.388(7)
C32 C33 1.396(7)
C32 P1 1.824(5)
C33 C34 1.388(7)
C33 H33 0.9500
C34 C35 1.381(8)
C34 H34 0.9500
C35 C36 1.371(8)
C35 H35 0.9500
C36 C37 1.384(7)
C36 H36 0.9500
C37 H37 0.9500
C38 Cl3 1.745(8)
C38 Cl4 1.770(8)
C38 H38A 0.9900
C38 H38B 0.9900
Cl1 Pd1 2.3869(13)
Cl2 Pd1 2.3530(13)
P1 Pd1 2.2515(13)
